data_4505871
loop_
_publ_author_name
'Su, Shengqun'
'Chen, Wan'
'Qin, Chao'
'Song, Shuyan'
'Guo, Zhiyong'
'Li, Guanghua'
'Song, Xuezhi'
'Zhu, Min'
'Wang, Song'
'Hao, Zhaomin'
'Zhang, Hongjie'

_publ_section_title
;
 Lanthanide Anionic Metal--Organic Frameworks Containing Semirigid
 Tetracarboxylate Ligands: Structure, Photoluminescence, and Magnetism
;
_journal_issue 4
_journal_name_full 'Crystal Growth &amp; Design'
_journal_page_first 1808
_journal_paper_doi 10.1021/cg201283a
_journal_volume 12
_journal_year 2012
_chemical_formula_moiety 'C19 H18 N O9 Pr'
_chemical_formula_sum 'C19 H18 N O9 Pr'
_chemical_formula_weight 545.25
_chemical_melting_point ?
_chemical_name_systematic
; 
 ? 
;
_space_group_IT_number 14
_symmetry_cell_setting monoclinic
_symmetry_space_group_name_Hall '-P 2yn'
_symmetry_space_group_name_H-M 'P 1 21/n 1'
_atom_sites_solution_hydrogens geom
_atom_sites_solution_primary direct
_atom_sites_solution_secondary difmap
_audit_creation_method SHELXL-97
_cell_angle_alpha 90.00
_cell_angle_beta 90.2740(10)
_cell_angle_gamma 90.00
_cell_formula_units_Z 4
_cell_length_a 9.2770(6)
_cell_length_b 13.6193(9)
_cell_length_c 14.7288(11)
_cell_measurement_reflns_used 3678
_cell_measurement_temperature 185(2)
_cell_measurement_theta_max 26.10
_cell_measurement_theta_min 2.04
_cell_volume 1860.9(2)
_computing_cell_refinement 'Bruker SMART'
_computing_data_collection 'Bruker SMART'
_computing_data_reduction 'Bruker SAINT'
_computing_molecular_graphics SHELXP-97
_computing_publication_material SHELXTL
_computing_structure_refinement 'SHELXL-97 (Sheldrick, 1997)'
_computing_structure_solution 'SHELXS-97 (Sheldrick, 1990)'
_diffrn_ambient_temperature 185(2)
_diffrn_detector_area_resol_mean 9.00cm
_diffrn_measured_fraction_theta_full 0.993
_diffrn_measured_fraction_theta_max 0.993
_diffrn_measurement_device_type 'CCD area detector'
_diffrn_measurement_method 'phi and omega scans'
_diffrn_radiation_monochromator graphite
_diffrn_radiation_source 'fine-focus sealed tube'
_diffrn_radiation_type MoK\a
_diffrn_radiation_wavelength 0.71073
_diffrn_reflns_av_R_equivalents 0.0335
_diffrn_reflns_av_sigmaI/netI 0.0402
_diffrn_reflns_limit_h_max 11
_diffrn_reflns_limit_h_min -8
_diffrn_reflns_limit_k_max 14
_diffrn_reflns_limit_k_min -16
_diffrn_reflns_limit_l_max 18
_diffrn_reflns_limit_l_min -15
_diffrn_reflns_number 10058
_diffrn_reflns_theta_full 26.10
_diffrn_reflns_theta_max 26.10
_diffrn_reflns_theta_min 2.04
_diffrn_standards_decay_% none
_diffrn_standards_interval_count none
_diffrn_standards_interval_time none
_diffrn_standards_number none
_exptl_absorpt_coefficient_mu 2.674
_exptl_absorpt_correction_T_max 0.6898
_exptl_absorpt_correction_T_min 0.6168
_exptl_absorpt_correction_type empirical
_exptl_absorpt_process_details SADABS
_exptl_crystal_colour lightgreen
_exptl_crystal_density_diffrn 1.946
_exptl_crystal_density_meas ?
_exptl_crystal_density_method 'not measured'
_exptl_crystal_description rod
_exptl_crystal_F_000 1080
_exptl_crystal_size_max 0.20
_exptl_crystal_size_mid 0.18
_exptl_crystal_size_min 0.15
_refine_diff_density_max 0.877
_refine_diff_density_min -0.739
_refine_diff_density_rms 0.130
_refine_ls_extinction_method none
_refine_ls_goodness_of_fit_ref 1.135
_refine_ls_hydrogen_treatment mixed
_refine_ls_matrix_type full
_refine_ls_number_parameters 289
_refine_ls_number_reflns 3678
_refine_ls_number_restraints 8
_refine_ls_restrained_S_all 1.134
_refine_ls_R_factor_all 0.0504
_refine_ls_R_factor_gt 0.0400
_refine_ls_shift/su_max 0.000
_refine_ls_shift/su_mean 0.000
_refine_ls_structure_factor_coef Fsqd
_refine_ls_weighting_details 'calc w=1/[\s^2^(Fo^2^)+(0.0000P)^2^+12.4475P] where P=(Fo^2^+2Fc^2^)/3'
_refine_ls_weighting_scheme calc
_refine_ls_wR_factor_gt 0.0753
_refine_ls_wR_factor_ref 0.0787
_reflns_number_gt 2995
_reflns_number_total 3678
_reflns_threshold_expression >2sigma(I)
_cod_data_source_file cg201283a_si_002.cif
_cod_data_source_block compound1
_cod_depositor_comments
;
The following automatic conversions were performed:

'_chemical_melting_point' value 'not measured' was changed to '?' -
the value is undefined or not given.

'_symmetry_cell_setting' value
'Monoclinic' changed to 'monoclinic' according to
/home/saulius/struct/CIF-dictionaries/cif_core.dic dictionary named
'cif_core.dic' version 2.4.1 from 2010-06-29.

Automatic conversion script
Id: cif_fix_values 1715 2011-07-08 13:25:40Z adriana 

The following automatic conversions were performed:

'_exptl_crystal_density_meas' value 'none' was changed to '?' - the
value is perceived as not measured.

Automatic conversion script
Id: cif_fix_values 3008 2015-01-20 13:52:24Z robertas 
;
_cod_original_sg_symbol_H-M P21/n
_cod_database_code 4505871

loop_
_symmetry_equiv_pos_as_xyz
'x, y, z'
'-x+1/2, y+1/2, -z+1/2'
'-x, -y, -z'
'x-1/2, -y-1/2, z-1/2'

loop_
_atom_site_label
_atom_site_type_symbol
_atom_site_fract_x
_atom_site_fract_y
_atom_site_fract_z
_atom_site_U_iso_or_equiv
_atom_site_adp_type
_atom_site_occupancy
_atom_site_symmetry_multiplicity
_atom_site_calc_flag
_atom_site_refinement_flags
Pr1 Pr 0.25116(3) -0.00315(2) 0.092633(18) 0.01099(9) Uani 1 1 d .
C1 C 0.4935(6) 0.1047(4) 0.3366(4) 0.0167(12) Uani 1 1 d .
C2 C 0.4674(6) 0.1976(4) 0.3724(4) 0.0145(11) Uani 1 1 d .
H2A H 0.3970 0.2391 0.3452 0.017 Uiso 1 1 calc R
C3 C 0.5446(6) 0.2295(4) 0.4479(4) 0.0133(11) Uani 1 1 d .
C4 C 0.6434(6) 0.1663(4) 0.4900(4) 0.0154(12) Uani 1 1 d .
H4A H 0.6966 0.1882 0.5414 0.018 Uiso 1 1 calc R
C5 C 0.6643(6) 0.0722(4) 0.4573(4) 0.0130(11) Uani 1 1 d .
C6 C 0.5918(6) 0.0434(4) 0.3799(4) 0.0147(11) Uani 1 1 d .
H6A H 0.6094 -0.0201 0.3554 0.018 Uiso 1 1 calc R
C7 C 0.7592(7) 0.0031(5) 0.5098(4) 0.0213(12) Uani 1 1 d .
H7B H 0.697(7) -0.029(5) 0.549(4) 0.026 Uiso 1 1 d .
H7A H 0.823(7) 0.040(5) 0.549(4) 0.026 Uiso 1 1 d .
C8 C 0.8438(6) -0.0704(4) 0.4548(4) 0.0154(12) Uani 1 1 d .
C9 C 0.9110(6) -0.0452(4) 0.3739(4) 0.0161(12) Uani 1 1 d .
H9A H 0.8940 0.0179 0.3485 0.019 Uiso 1 1 calc R
C10 C 1.0021(6) -0.1098(4) 0.3291(4) 0.0168(12) Uani 1 1 d .
C11 C 1.0263(6) -0.2033(4) 0.3655(4) 0.0159(12) Uani 1 1 d .
H11A H 1.0911 -0.2472 0.3366 0.019 Uiso 1 1 calc R
C12 C 0.9548(6) -0.2320(4) 0.4446(4) 0.0134(11) Uani 1 1 d .
C13 C 0.8646(6) -0.1651(4) 0.4882(4) 0.0163(12) Uani 1 1 d .
H13A H 0.8162 -0.1846 0.5420 0.020 Uiso 1 1 calc R
C14 C 0.4148(6) 0.0674(4) 0.2542(4) 0.0144(11) Uani 1 1 d .
C15 C 0.5253(6) 0.3319(4) 0.4867(4) 0.0171(12) Uani 1 1 d .
C16 C 1.0806(6) -0.0751(4) 0.2463(4) 0.0171(12) Uani 1 1 d .
C17 C 0.9739(6) -0.3325(4) 0.4851(4) 0.0124(11) Uani 1 1 d .
C18 C 0.4827(9) -0.2600(6) 0.2945(6) 0.056(2) Uani 1 1 d D
H18A H 0.3813 -0.2473 0.3088 0.085 Uiso 1 1 calc R
H18B H 0.5428 -0.2437 0.3473 0.085 Uiso 1 1 calc R
H18C H 0.4951 -0.3296 0.2794 0.085 Uiso 1 1 calc R
C19 C 0.6804(10) -0.2158(7) 0.1954(7) 0.074(3) Uani 1 1 d D
H19A H 0.7059 -0.1738 0.1439 0.110 Uiso 1 1 calc R
H19B H 0.6964 -0.2847 0.1792 0.110 Uiso 1 1 calc R
H19C H 0.7406 -0.1987 0.2479 0.110 Uiso 1 1 calc R
N1 N 0.5249(7) -0.2008(4) 0.2186(4) 0.0395(15) Uani 1 1 d D
H1B H 0.4696(16) -0.210(3) 0.1678(9) 0.059 Uiso 1 1 d D
H1A H 0.506(3) -0.1356(9) 0.225(2) 0.059 Uiso 1 1 d D
O1 O 0.4712(4) -0.0025(3) 0.2083(3) 0.0218(8) Uani 1 1 d .
O2 O 0.2957(4) 0.1049(3) 0.2328(3) 0.0181(9) Uani 1 1 d .
O3 O 0.4197(5) 0.3799(3) 0.4607(3) 0.0289(11) Uani 1 1 d .
O4 O 0.6183(5) 0.3615(3) 0.5415(3) 0.0260(10) Uani 1 1 d .
O5 O 1.0240(4) -0.0089(3) 0.1983(3) 0.0214(9) Uani 1 1 d .
O6 O 1.2014(4) -0.1129(3) 0.2286(3) 0.0187(9) Uani 1 1 d .
O7 O 1.0613(5) -0.3898(3) 0.4489(3) 0.0257(10) Uani 1 1 d .
O8 O 0.9023(4) -0.3540(3) 0.5539(3) 0.0192(9) Uani 1 1 d .
O9 O 0.2585(5) -0.0063(4) -0.0874(3) 0.0332(10) Uani 1 1 d D
H9C H 0.188(5) -0.004(6) -0.129(4) 0.050 Uiso 1 1 d D
H9B H 0.337(5) 0.010(6) -0.118(4) 0.050 Uiso 1 1 d D

loop_
_atom_site_aniso_label
_atom_site_aniso_U_11
_atom_site_aniso_U_22
_atom_site_aniso_U_33
_atom_site_aniso_U_23
_atom_site_aniso_U_13
_atom_site_aniso_U_12
Pr1 0.01366(14) 0.00809(14) 0.01122(14) 0.00046(13) -0.00018(9) -0.00283(13)
C1 0.016(3) 0.016(3) 0.018(3) -0.003(2) 0.001(2) -0.002(2)
C2 0.014(3) 0.009(3) 0.020(3) -0.001(2) 0.000(2) 0.004(2)
C3 0.014(3) 0.009(3) 0.016(3) 0.003(2) 0.003(2) 0.002(2)
C4 0.016(3) 0.017(3) 0.013(3) -0.002(2) -0.003(2) 0.003(2)
C5 0.016(3) 0.009(3) 0.014(3) 0.003(2) 0.003(2) 0.002(2)
C6 0.017(3) 0.008(2) 0.019(3) -0.006(2) 0.001(2) 0.002(2)
C7 0.031(3) 0.016(3) 0.016(3) 0.005(3) -0.001(2) 0.011(3)
C8 0.017(3) 0.014(3) 0.015(3) 0.000(2) -0.001(2) 0.005(2)
C9 0.022(3) 0.010(3) 0.016(3) 0.002(2) 0.000(2) -0.002(2)
C10 0.015(3) 0.020(3) 0.015(3) 0.003(2) -0.001(2) 0.000(2)
C11 0.016(3) 0.018(3) 0.014(3) 0.002(2) 0.001(2) 0.000(2)
C12 0.015(3) 0.008(3) 0.017(3) 0.005(2) 0.003(2) -0.001(2)
C13 0.019(3) 0.017(3) 0.014(3) 0.000(2) 0.003(2) 0.002(2)
C14 0.020(3) 0.008(3) 0.015(3) 0.000(2) 0.001(2) -0.002(2)
C15 0.019(3) 0.011(3) 0.021(3) 0.001(2) 0.000(2) -0.001(2)
C16 0.017(3) 0.013(3) 0.021(3) -0.002(2) 0.001(2) -0.002(2)
C17 0.014(3) 0.010(3) 0.013(3) -0.002(2) 0.000(2) 0.000(2)
C18 0.057(5) 0.059(6) 0.054(6) 0.020(4) 0.005(4) -0.017(5)
C19 0.071(7) 0.046(6) 0.104(9) 0.004(5) 0.038(6) 0.008(5)
N1 0.054(4) 0.031(3) 0.033(4) 0.003(3) 0.003(3) 0.014(3)
O1 0.025(2) 0.019(2) 0.021(2) -0.006(2) -0.0044(16) 0.003(2)
O2 0.021(2) 0.014(2) 0.018(2) -0.0032(16) -0.0043(16) 0.0014(17)
O3 0.032(3) 0.020(2) 0.034(3) -0.0021(19) -0.014(2) 0.017(2)
O4 0.027(2) 0.017(2) 0.034(3) -0.0089(19) -0.0132(19) 0.0024(18)
O5 0.021(2) 0.017(2) 0.026(2) 0.0107(19) 0.0050(16) 0.0019(18)
O6 0.018(2) 0.018(2) 0.020(2) 0.0038(17) 0.0024(16) -0.0006(17)
O7 0.036(3) 0.009(2) 0.032(3) 0.0097(18) 0.015(2) 0.0093(18)
O8 0.029(2) 0.010(2) 0.019(2) 0.0054(16) 0.0091(18) 0.0035(17)
O9 0.036(3) 0.047(3) 0.017(2) 0.001(2) 0.0000(17) -0.009(3)

loop_
_atom_type_symbol
_atom_type_description
_atom_type_scat_dispersion_real
_atom_type_scat_dispersion_imag
_atom_type_scat_source
C C 0.0033 0.0016 'International Tables Vol C Tables 4.2.6.8 and 6.1.1.4'
H H 0.0000 0.0000 'International Tables Vol C Tables 4.2.6.8 and 6.1.1.4'
N N 0.0061 0.0033 'International Tables Vol C Tables 4.2.6.8 and 6.1.1.4'
O O 0.0106 0.0060 'International Tables Vol C Tables 4.2.6.8 and 6.1.1.4'
Pr Pr -0.2180 2.8214 'International Tables Vol C Tables 4.2.6.8 and 6.1.1.4'

loop_
_geom_angle_atom_site_label_1
_geom_angle_atom_site_label_2
_geom_angle_atom_site_label_3
_geom_angle
_geom_angle_site_symmetry_1
_geom_angle_site_symmetry_3
O3 Pr1 O7 145.78(15) 2_545 2_655
O3 Pr1 O4 95.41(14) 2_545 4_565
O7 Pr1 O4 77.08(15) 2_655 4_565
O3 Pr1 O8 76.92(14) 2_545 4
O7 Pr1 O8 91.98(14) 2_655 4
O4 Pr1 O8 148.24(14) 4_565 4
O3 Pr1 O6 75.12(14) 2_545 1_455
O7 Pr1 O6 135.34(14) 2_655 1_455
O4 Pr1 O6 128.52(14) 4_565 1_455
O8 Pr1 O6 79.85(12) 4 1_455
O3 Pr1 O2 138.98(15) 2_545 .
O7 Pr1 O2 73.91(13) 2_655 .
O4 Pr1 O2 82.66(13) 4_565 .
O8 Pr1 O2 123.27(13) 4 .
O6 Pr1 O2 74.53(12) 1_455 .
O3 Pr1 O5 68.94(15) 2_545 1_455
O7 Pr1 O5 138.83(13) 2_655 1_455
O4 Pr1 O5 78.38(14) 4_565 1_455
O8 Pr1 O5 124.87(12) 4 1_455
O6 Pr1 O5 50.71(12) 1_455 1_455
O2 Pr1 O5 70.57(13) . 1_455
O3 Pr1 O9 71.27(15) 2_545 .
O7 Pr1 O9 74.60(15) 2_655 .
O4 Pr1 O9 73.51(16) 4_565 .
O8 Pr1 O9 74.85(15) 4 .
O6 Pr1 O9 141.53(15) 1_455 .
O2 Pr1 O9 143.91(14) . .
O5 Pr1 O9 128.04(13) 1_455 .
O3 Pr1 O1 136.39(14) 2_545 .
O7 Pr1 O1 66.80(14) 2_655 .
O4 Pr1 O1 126.10(13) 4_565 .
O8 Pr1 O1 73.43(13) 4 .
O6 Pr1 O1 68.79(12) 1_455 .
O2 Pr1 O1 50.28(12) . .
O5 Pr1 O1 103.68(12) 1_455 .
O9 Pr1 O1 128.22(13) . .
O3 Pr1 C16 70.77(16) 2_545 1_455
O7 Pr1 C16 143.39(15) 2_655 1_455
O4 Pr1 C16 103.40(15) 4_565 1_455
O8 Pr1 C16 102.93(14) 4 1_455
O6 Pr1 C16 25.34(14) 1_455 1_455
O2 Pr1 C16 69.93(14) . 1_455
O5 Pr1 C16 25.39(13) 1_455 1_455
O9 Pr1 C16 141.40(15) . 1_455
O1 Pr1 C16 85.50(14) . 1_455
O3 Pr1 C14 144.80(15) 2_545 .
O7 Pr1 C14 68.26(15) 2_655 .
O4 Pr1 C14 104.46(14) 4_565 .
O8 Pr1 C14 98.70(14) 4 .
O6 Pr1 C14 69.76(13) 1_455 .
O2 Pr1 C14 24.81(13) . .
O5 Pr1 C14 86.76(14) 1_455 .
O9 Pr1 C14 142.10(14) . .
O1 Pr1 C14 25.47(13) . .
C16 Pr1 C14 76.46(15) 1_455 .
C6 C1 C2 119.2(5) . .
C6 C1 C14 118.8(5) . .
C2 C1 C14 121.9(5) . .
C3 C2 C1 119.8(5) . .
C2 C3 C4 119.7(5) . .
C2 C3 C15 121.8(5) . .
C4 C3 C15 118.5(5) . .
C5 C4 C3 120.6(5) . .
C6 C5 C4 118.9(5) . .
C6 C5 C7 122.0(5) . .
C4 C5 C7 119.0(5) . .
C5 C6 C1 121.6(5) . .
C5 C7 C8 116.4(5) . .
C9 C8 C13 118.0(5) . .
C9 C8 C7 122.2(5) . .
C13 C8 C7 119.7(5) . .
C10 C9 C8 121.8(5) . .
C9 C10 C11 119.4(5) . .
C9 C10 C16 119.1(5) . .
C11 C10 C16 121.3(5) . .
C12 C11 C10 119.8(5) . .
C13 C12 C11 119.3(5) . .
C13 C12 C17 118.8(5) . .
C11 C12 C17 122.0(5) . .
C8 C13 C12 121.6(5) . .
O2 C14 O1 122.0(5) . .
O2 C14 C1 119.3(5) . .
O1 C14 C1 118.7(5) . .
O2 C14 Pr1 59.0(3) . .
O1 C14 Pr1 63.0(3) . .
C1 C14 Pr1 178.3(4) . .
O3 C15 O4 125.1(5) . .
O3 C15 C3 117.6(5) . .
O4 C15 C3 117.3(5) . .
O5 C16 O6 122.9(5) . .
O5 C16 C10 118.6(5) . .
O6 C16 C10 118.4(5) . .
O5 C16 Pr1 63.4(3) . 1_655
O6 C16 Pr1 59.6(3) . 1_655
C10 C16 Pr1 176.0(4) . 1_655
O7 C17 O8 123.4(5) . .
O7 C17 C12 118.4(5) . .
O8 C17 C12 118.2(5) . .
C18 N1 C19 111.6(7) . .
C14 O1 Pr1 91.5(3) . .
C14 O2 Pr1 96.2(3) . .
C15 O3 Pr1 169.0(4) . 2
C15 O4 Pr1 144.4(4) . 4_666
C16 O5 Pr1 91.2(3) . 1_655
C16 O6 Pr1 95.1(3) . 1_655
C17 O7 Pr1 169.2(4) . 2_645
C17 O8 Pr1 132.6(3) . 4_656

loop_
_geom_bond_atom_site_label_1
_geom_bond_atom_site_label_2
_geom_bond_distance
_geom_bond_site_symmetry_2
Pr1 O3 2.378(4) 2_545
Pr1 O7 2.407(4) 2_655
Pr1 O4 2.408(4) 4_565
Pr1 O8 2.467(4) 4
Pr1 O6 2.543(4) 1_455
Pr1 O2 2.567(4) .
Pr1 O5 2.627(4) 1_455
Pr1 O9 2.653(4) .
Pr1 O1 2.653(4) .
Pr1 C16 2.937(6) 1_455
Pr1 C14 2.977(5) .
C1 C6 1.389(8) .
C1 C2 1.392(7) .
C1 C14 1.502(8) .
C2 C3 1.390(8) .
C3 C4 1.400(7) .
C3 C15 1.518(7) .
C4 C5 1.383(7) .
C5 C6 1.379(7) .
C5 C7 1.500(7) .
C7 C8 1.510(8) .
C8 C9 1.390(8) .
C8 C13 1.394(7) .
C9 C10 1.389(8) .
C10 C11 1.400(8) .
C10 C16 1.499(8) .
C11 C12 1.399(7) .
C12 C13 1.396(7) .
C12 C17 1.504(7) .
C14 O2 1.256(6) .
C14 O1 1.281(6) .
C15 O3 1.237(7) .
C15 O4 1.246(7) .
C16 O5 1.259(7) .
C16 O6 1.262(7) .
C16 Pr1 2.937(6) 1_655
C17 O7 1.247(6) .
C17 O8 1.249(6) .
C18 N1 1.435(9) .
C19 N1 1.498(10) .
O3 Pr1 2.378(4) 2
O4 Pr1 2.408(4) 4_666
O5 Pr1 2.627(4) 1_655
O6 Pr1 2.543(4) 1_655
O7 Pr1 2.407(4) 2_645
O8 Pr1 2.467(4) 4_656
